data_7032676
loop_
_publ_author_name
'You, Li-Xin'
'Wang, Shu-Ju'
'Xiong, Gang'
'Ding, Fu'
'Meert, Katrien W.'
'Poelman, Dirk'
'Smet, Philippe F.'
'Ren, Bao-Yi'
'Tian, Yan-Wen'
'Sun, Ya-Guang'

_publ_section_title
;
 Synthesis, structure and properties of 2D lanthanide coordination
 polymers based on N-heterocyclic arylpolycarboxylate ligands.
;
_journal_issue 46
_journal_name_full 'Dalton transactions (Cambridge, England : 2003)'
_journal_page_first 17385
_journal_page_last 17394
_journal_paper_doi 10.1039/c4dt02517b
_journal_volume 43
_journal_year 2014
_chemical_formula_sum 'C30 H26 N2 O23 Sm2'
_chemical_formula_weight 1083.23
_chemical_name_systematic
; 
 ? 
;
_space_group_IT_number 2
_symmetry_cell_setting triclinic
_symmetry_space_group_name_Hall '-P 1'
_symmetry_space_group_name_H-M 'P -1'
_atom_sites_solution_hydrogens geom
_atom_sites_solution_primary direct
_atom_sites_solution_secondary difmap
_audit_creation_method SHELXL-97
_cell_angle_alpha 69.70(3)
_cell_angle_beta 87.50(3)
_cell_angle_gamma 79.76(3)
_cell_formula_units_Z 1
_cell_length_a 6.9630(14)
_cell_length_b 10.796(2)
_cell_length_c 12.320(3)
_cell_measurement_reflns_used 3925
_cell_measurement_temperature 293(2)
_cell_measurement_theta_max 27.75
_cell_measurement_theta_min 3.13
_cell_volume 854.6(4)
_computing_cell_refinement 'Bruker XSCANS'
_computing_data_collection 'Bruker XSCANS'
_computing_data_reduction 'Bruker SHELXTL'
_computing_molecular_graphics 'Bruker SHELXTL'
_computing_publication_material 'Bruker SHELXTL'
_computing_structure_refinement 'SHELXL-97 (Sheldrick, 1997)'
_computing_structure_solution 'SHELXS-97 (Sheldrick, 1990)'
_diffrn_ambient_temperature 293(2)
_diffrn_detector_area_resol_mean 0
_diffrn_measured_fraction_theta_full 0.991
_diffrn_measured_fraction_theta_max 0.991
_diffrn_measurement_device_type 'Bruker P4'
_diffrn_measurement_method '\w scans'
_diffrn_radiation_monochromator graphite
_diffrn_radiation_source 'fine-focus sealed tube'
_diffrn_radiation_type MoK\a
_diffrn_radiation_wavelength 0.71073
_diffrn_reflns_av_R_equivalents 0.0538
_diffrn_reflns_av_sigmaI/netI 0.0547
_diffrn_reflns_limit_h_max 8
_diffrn_reflns_limit_h_min -8
_diffrn_reflns_limit_k_max 12
_diffrn_reflns_limit_k_min -12
_diffrn_reflns_limit_l_max 14
_diffrn_reflns_limit_l_min -14
_diffrn_reflns_number 6997
_diffrn_reflns_theta_full 25.00
_diffrn_reflns_theta_max 25.00
_diffrn_reflns_theta_min 3.13
_diffrn_standards_decay_% 0
_diffrn_standards_interval_count 0
_diffrn_standards_interval_time 0
_diffrn_standards_number 0
_exptl_absorpt_coefficient_mu 3.504
_exptl_absorpt_correction_T_max 0.5408
_exptl_absorpt_correction_T_min 0.4995
_exptl_absorpt_correction_type multi-scan
_exptl_absorpt_process_details SADABS
_exptl_crystal_colour colourless
_exptl_crystal_density_diffrn 2.105
_exptl_crystal_density_method 'not measured'
_exptl_crystal_description block
_exptl_crystal_F_000 528
_exptl_crystal_size_max 0.23
_exptl_crystal_size_mid 0.21
_exptl_crystal_size_min 0.20
_refine_diff_density_max 1.636
_refine_diff_density_min -0.824
_refine_diff_density_rms 0.154
_refine_ls_extinction_method none
_refine_ls_goodness_of_fit_ref 1.109
_refine_ls_hydrogen_treatment none
_refine_ls_matrix_type full
_refine_ls_number_parameters 271
_refine_ls_number_reflns 2992
_refine_ls_number_restraints 12
_refine_ls_restrained_S_all 1.109
_refine_ls_R_factor_all 0.0374
_refine_ls_R_factor_gt 0.0353
_refine_ls_shift/su_max 0.001
_refine_ls_shift/su_mean 0.000
_refine_ls_structure_factor_coef Fsqd
_refine_ls_weighting_details 'calc w=1/[\s^2^(Fo^2^)+(0.0132P)^2^+6.1156P] where P=(Fo^2^+2Fc^2^)/3'
_refine_ls_weighting_scheme calc
_refine_ls_wR_factor_gt 0.0878
_refine_ls_wR_factor_ref 0.0888
_reflns_number_gt 2828
_reflns_number_total 2992
_reflns_threshold_expression >2sigma(I)
_cod_data_source_file c4dt02517b2.cif
_cod_data_source_block shelxl
_cod_depositor_comments
;
The following automatic conversions were performed:

'_symmetry_cell_setting' value 'Triclinic' changed to 'triclinic'
according to
/usr/data/users/saulius/crontab/automatic-downloads/rss-feeds/RSC/lib/dictionaries/cif_core.dic
dictionary named 'cif_core.dic' version 2.4.2 from
2011-04-26.

'_exptl_absorpt_correction_type' value 'MULTI-SCAN'
changed to 'multi-scan' according to
/usr/data/users/saulius/crontab/automatic-downloads/rss-feeds/RSC/lib/dictionaries/cif_core.dic
dictionary named 'cif_core.dic' version 2.4.2 from 2011-04-26.

Automatic conversion script
Id: cif_fix_values 2827 2014-09-09 07:05:25Z andrius 

 Adding full bibliography for 7032675--7032682.cif.
;
_cod_original_cell_volume 854.6(3)
_cod_original_sg_symbol_H-M P-1
_cod_database_code 7032676

loop_
_symmetry_equiv_pos_as_xyz
'x, y, z'
'-x, -y, -z'

loop_
_atom_site_label
_atom_site_type_symbol
_atom_site_fract_x
_atom_site_fract_y
_atom_site_fract_z
_atom_site_U_iso_or_equiv
_atom_site_adp_type
_atom_site_occupancy
_atom_site_symmetry_multiplicity
_atom_site_calc_flag
_atom_site_refinement_flags
_atom_site_disorder_assembly
_atom_site_disorder_group
Sm1 Sm 1.17820(4) 0.15176(3) 0.43094(2) 0.01536(10) Uani 1 1 d . . .
O1 O 0.7658(8) 1.1888(4) -0.0561(4) 0.0347(12) Uani 1 1 d . . .
H1 H 0.7862 1.2699 -0.1098 0.052 Uiso 1 1 d R . .
O2 O 0.7190(8) 1.0995(5) -0.1897(4) 0.0355(12) Uani 1 1 d . . .
O3 O 0.7814(6) 0.9454(4) 0.3534(3) 0.0203(9) Uani 1 1 d . . .
O4 O 0.8421(7) 0.7243(4) 0.4232(4) 0.0267(10) Uani 1 1 d . . .
O6 O 1.2333(6) 0.3577(4) 0.2899(4) 0.0261(10) Uani 1 1 d . A .
O7 O 0.5229(6) 0.1485(4) 0.4813(4) 0.0228(9) Uani 1 1 d . . .
O8 O 0.8470(6) 0.0936(4) 0.5081(3) 0.0174(9) Uani 1 1 d . . .
N1 N 0.8870(7) 0.3456(4) 0.3789(4) 0.0164(10) Uani 1 1 d . . .
C1 C 0.9138(8) 0.4692(5) 0.3111(5) 0.0161(12) Uani 1 1 d . A .
C2 C 0.7607(9) 0.5805(5) 0.2849(5) 0.0175(12) Uani 1 1 d . . .
C3 C 0.5812(9) 0.5584(6) 0.3356(5) 0.0241(14) Uani 1 1 d . . .
H3 H 0.4796 0.6305 0.3250 0.029 Uiso 1 1 calc R . .
C4 C 0.5522(9) 0.4294(6) 0.4020(5) 0.0199(13) Uani 1 1 d . . .
H4 H 0.4314 0.4138 0.4338 0.024 Uiso 1 1 calc R . .
C5 C 0.7085(8) 0.3255(5) 0.4190(5) 0.0137(11) Uani 1 1 d . . .
C6 C 0.7727(9) 0.7138(6) 0.1951(5) 0.0186(12) Uani 1 1 d . . .
C7 C 0.7826(8) 0.8307(5) 0.2177(5) 0.0166(12) Uani 1 1 d . . .
C8 C 0.7729(9) 0.9521(6) 0.1254(5) 0.0190(12) Uani 1 1 d . . .
H8 H 0.7798 1.0301 0.1401 0.023 Uiso 1 1 calc R . .
C9 C 0.7529(9) 0.9577(6) 0.0113(5) 0.0201(13) Uani 1 1 d . . .
C10 C 0.7440(11) 0.8408(6) -0.0114(5) 0.0284(15) Uani 1 1 d . . .
H10 H 0.7328 0.8435 -0.0872 0.034 Uiso 1 1 calc R . .
C11 C 0.7520(11) 0.7212(6) 0.0795(5) 0.0292(15) Uani 1 1 d . . .
H11 H 0.7435 0.6437 0.0643 0.035 Uiso 1 1 calc R . .
C12 C 0.7437(9) 1.0885(6) -0.0893(5) 0.0244(14) Uani 1 1 d . . .
C13 C 0.8044(8) 0.8311(6) 0.3388(5) 0.0178(12) Uani 1 1 d . . .
C14 C 1.1182(10) 0.4722(6) 0.2641(6) 0.0272(15) Uani 1 1 d . . .
C15 C 0.6877(8) 0.1792(5) 0.4757(5) 0.0149(12) Uani 1 1 d . . .
O11 O 0.8765(19) 0.3724(11) 0.0835(9) 0.052(3) Uani 0.50 1 d P . .
H11A H 0.8280 0.3044 0.0865 0.078 Uiso 0.50 1 d PR . .
H11B H 0.7852 0.4357 0.0847 0.078 Uiso 0.50 1 d PR . .
O9 O 0.9940(7) 0.1452(4) 0.2661(4) 0.0285(10) Uani 1 1 d . . .
H9A H 0.9105 0.2290 0.2240 0.043 Uiso 1 1 d R . .
H9B H 0.9065 0.0801 0.2871 0.043 Uiso 1 1 d R . .
O10 O 1.3964(7) 0.0765(4) 0.2936(4) 0.0284(10) Uani 1 1 d . . .
H10A H 1.3427 0.0249 0.2669 0.043 Uiso 1 1 d R . .
H10B H 1.5079 0.0307 0.3277 0.043 Uiso 1 1 d R . .
O5B O 1.165(2) 0.5752(13) 0.1904(13) 0.031(3) Uani 0.60(3) 1 d PU A 2
O5A O 1.166(4) 0.586(2) 0.224(2) 0.031(3) Uani 0.40(3) 1 d PU A 1
O13 O 0.476(3) 0.411(2) 0.0963(15) 0.118(5) Uani 0.510(13) 1 d P B 2
H13B H 0.4181 0.4593 0.1333 0.177 Uiso 0.510(13) 1 d PR B 2
H13A H 0.5853 0.4346 0.0731 0.177 Uiso 0.510(13) 1 d PR B 2
O12 O 0.612(3) 0.326(2) 0.1614(16) 0.118(5) Uani 0.490(13) 1 d P B 1
H12A H 0.5185 0.3277 0.1183 0.177 Uiso 0.490(13) 1 d PR B 1
H12B H 0.5717 0.3731 0.2035 0.177 Uiso 0.490(13) 1 d PR B 1

loop_
_atom_site_aniso_label
_atom_site_aniso_U_11
_atom_site_aniso_U_22
_atom_site_aniso_U_33
_atom_site_aniso_U_23
_atom_site_aniso_U_13
_atom_site_aniso_U_12
Sm1 0.01584(17) 0.01144(15) 0.01569(16) -0.00007(11) -0.00050(11) -0.00367(11)
O1 0.059(3) 0.015(2) 0.026(2) 0.0030(19) 0.000(2) -0.014(2)
O2 0.053(3) 0.028(3) 0.020(2) 0.001(2) -0.006(2) -0.011(2)
O3 0.028(2) 0.015(2) 0.018(2) -0.0040(16) -0.0022(17) -0.0060(17)
O4 0.038(3) 0.020(2) 0.019(2) -0.0025(18) -0.0070(19) -0.0025(19)
O6 0.023(2) 0.015(2) 0.033(2) 0.0025(18) 0.0009(19) -0.0072(17)
O7 0.016(2) 0.017(2) 0.031(2) -0.0009(18) -0.0013(18) -0.0071(16)
O8 0.019(2) 0.0077(18) 0.021(2) 0.0013(16) -0.0028(17) -0.0039(15)
N1 0.015(2) 0.011(2) 0.019(2) 0.0000(19) -0.0007(19) -0.0016(18)
C1 0.018(3) 0.011(3) 0.017(3) 0.001(2) -0.001(2) -0.007(2)
C2 0.028(3) 0.011(3) 0.014(3) -0.004(2) -0.007(2) -0.004(2)
C3 0.018(3) 0.018(3) 0.029(3) -0.001(3) 0.002(3) 0.002(2)
C4 0.016(3) 0.016(3) 0.025(3) -0.004(2) 0.000(2) -0.003(2)
C5 0.015(3) 0.009(3) 0.014(3) 0.002(2) -0.004(2) -0.003(2)
C6 0.019(3) 0.012(3) 0.019(3) 0.001(2) -0.001(2) -0.002(2)
C7 0.017(3) 0.012(3) 0.019(3) -0.003(2) 0.000(2) -0.002(2)
C8 0.024(3) 0.010(3) 0.022(3) -0.004(2) -0.003(2) -0.002(2)
C9 0.020(3) 0.016(3) 0.019(3) 0.000(2) -0.003(2) -0.001(2)
C10 0.048(4) 0.019(3) 0.016(3) -0.004(3) -0.006(3) -0.004(3)
C11 0.052(4) 0.014(3) 0.022(3) -0.005(3) -0.007(3) -0.005(3)
C12 0.025(3) 0.022(3) 0.019(3) 0.002(3) -0.001(3) -0.005(3)
C13 0.017(3) 0.013(3) 0.020(3) -0.001(2) -0.003(2) -0.005(2)
C14 0.031(4) 0.014(3) 0.029(3) 0.005(3) -0.010(3) -0.005(3)
C15 0.019(3) 0.011(3) 0.013(3) -0.001(2) -0.002(2) -0.003(2)
O11 0.085(9) 0.030(6) 0.032(6) -0.005(5) -0.010(6) 0.005(6)
O9 0.033(3) 0.027(2) 0.024(2) -0.0042(19) -0.0043(19) -0.012(2)
O10 0.031(3) 0.029(2) 0.021(2) -0.0049(19) -0.0036(19) -0.002(2)
O5B 0.034(3) 0.020(3) 0.030(6) 0.005(4) 0.010(4) -0.012(2)
O5A 0.034(3) 0.020(3) 0.030(6) 0.005(4) 0.010(4) -0.012(2)
O13 0.088(11) 0.201(17) 0.087(10) -0.071(11) 0.015(7) -0.039(10)
O12 0.088(11) 0.201(17) 0.087(10) -0.071(11) 0.015(7) -0.039(10)

loop_
_atom_type_symbol
_atom_type_description
_atom_type_scat_dispersion_real
_atom_type_scat_dispersion_imag
_atom_type_scat_source
C C 0.0033 0.0016 'International Tables Vol C Tables 4.2.6.8 and 6.1.1.4'
H H 0.0000 0.0000 'International Tables Vol C Tables 4.2.6.8 and 6.1.1.4'
N N 0.0061 0.0033 'International Tables Vol C Tables 4.2.6.8 and 6.1.1.4'
O O 0.0106 0.0060 'International Tables Vol C Tables 4.2.6.8 and 6.1.1.4'
Sm Sm -0.1638 3.4418 'International Tables Vol C Tables 4.2.6.8 and 6.1.1.4'

loop_
_geom_angle_atom_site_label_1
_geom_angle_atom_site_label_2
_geom_angle_atom_site_label_3
_geom_angle
_geom_angle_site_symmetry_1
_geom_angle_site_symmetry_3
O6 Sm1 O10 77.23(15) . .
O6 Sm1 O9 81.16(15) . .
O10 Sm1 O9 68.10(15) . .
O6 Sm1 O7 79.94(14) . 1_655
O10 Sm1 O7 71.32(15) . 1_655
O9 Sm1 O7 138.02(15) . 1_655
O6 Sm1 O3 133.40(14) . 2_766
O10 Sm1 O3 124.62(14) . 2_766
O9 Sm1 O3 142.93(14) . 2_766
O7 Sm1 O3 71.92(14) 1_655 2_766
O6 Sm1 O8 151.91(15) . 2_756
O10 Sm1 O8 77.72(14) . 2_756
O9 Sm1 O8 77.87(14) . 2_756
O7 Sm1 O8 103.72(13) 1_655 2_756
O3 Sm1 O8 72.53(13) 2_766 2_756
O6 Sm1 O8 126.10(13) . .
O10 Sm1 O8 130.49(14) . .
O9 Sm1 O8 73.33(14) . .
O7 Sm1 O8 145.99(13) 1_655 .
O3 Sm1 O8 74.07(13) 2_766 .
O8 Sm1 O8 64.60(15) 2_756 .
O6 Sm1 N1 63.58(15) . .
O10 Sm1 N1 126.54(15) . .
O9 Sm1 N1 71.07(15) . .
O7 Sm1 N1 129.79(14) 1_655 .
O3 Sm1 N1 108.79(15) 2_766 .
O8 Sm1 N1 124.89(14) 2_756 .
O8 Sm1 N1 63.43(13) . .
O6 Sm1 O4 85.74(15) . 2_766
O10 Sm1 O4 143.60(15) . 2_766
O9 Sm1 O4 140.85(15) . 2_766
O7 Sm1 O4 74.18(15) 1_655 2_766
O3 Sm1 O4 51.50(13) 2_766 2_766
O8 Sm1 O4 122.22(13) 2_756 2_766
O8 Sm1 O4 85.43(14) . 2_766
N1 Sm1 O4 70.05(15) . 2_766
O6 Sm1 C13 109.30(16) . 2_766
O10 Sm1 C13 139.24(15) . 2_766
O9 Sm1 C13 151.46(16) . 2_766
O7 Sm1 C13 70.51(15) 1_655 2_766
O3 Sm1 C13 26.14(14) 2_766 2_766
O8 Sm1 C13 97.96(14) 2_756 2_766
O8 Sm1 C13 79.36(15) . 2_766
N1 Sm1 C13 89.50(16) . 2_766
O4 Sm1 C13 25.37(14) 2_766 2_766
C12 O1 H1 120.8 . .
C13 O3 Sm1 95.1(3) . 2_766
C13 O4 Sm1 92.8(4) . 2_766
C14 O6 Sm1 126.4(4) . .
C15 O7 Sm1 160.8(4) . 1_455
C15 O8 Sm1 117.1(3) . 2_756
C15 O8 Sm1 121.7(3) . .
Sm1 O8 Sm1 115.40(15) 2_756 .
C5 N1 C1 119.6(5) . .
C5 N1 Sm1 120.8(3) . .
C1 N1 Sm1 119.6(4) . .
N1 C1 C2 121.8(5) . .
N1 C1 C14 113.0(5) . .
C2 C1 C14 125.2(5) . .
C3 C2 C1 117.2(5) . .
C3 C2 C6 118.5(5) . .
C1 C2 C6 123.8(5) . .
C4 C3 C2 120.7(5) . .
C4 C3 H3 119.6 . .
C2 C3 H3 119.6 . .
C5 C4 C3 117.9(6) . .
C5 C4 H4 121.0 . .
C3 C4 H4 121.0 . .
N1 C5 C4 122.5(5) . .
N1 C5 C15 114.8(5) . .
C4 C5 C15 122.5(5) . .
C7 C6 C11 119.1(5) . .
C7 C6 C2 125.2(5) . .
C11 C6 C2 115.4(5) . .
C6 C7 C8 119.4(5) . .
C6 C7 C13 122.3(5) . .
C8 C7 C13 118.4(5) . .
C9 C8 C7 120.8(5) . .
C9 C8 H8 119.6 . .
C7 C8 H8 119.6 . .
C10 C9 C8 119.8(5) . .
C10 C9 C12 118.9(5) . .
C8 C9 C12 121.2(5) . .
C11 C10 C9 119.4(6) . .
C11 C10 H10 120.3 . .
C9 C10 H10 120.3 . .
C10 C11 C6 121.4(6) . .
C10 C11 H11 119.3 . .
C6 C11 H11 119.3 . .
O2 C12 O1 123.8(6) . .
O2 C12 C9 123.7(6) . .
O1 C12 C9 112.5(5) . .
O4 C13 O3 120.5(5) . .
O4 C13 C7 121.5(5) . .
O3 C13 C7 118.0(5) . .
O4 C13 Sm1 61.8(3) . 2_766
O3 C13 Sm1 58.8(3) . 2_766
C7 C13 Sm1 175.7(4) . 2_766
O5B C14 O5A 21.5(12) . .
O5B C14 O6 120.8(9) . .
O5A C14 O6 126.9(12) . .
O5B C14 C1 122.3(8) . .
O5A C14 C1 115.6(12) . .
O6 C14 C1 116.0(5) . .
O7 C15 O8 124.2(5) . .
O7 C15 C5 119.0(5) . .
O8 C15 C5 116.7(5) . .
H11A O11 H11B 109.5 . .
Sm1 O9 H9A 114.3 . .
Sm1 O9 H9B 114.6 . .
H9A O9 H9B 103.9 . .
Sm1 O10 H10A 110.8 . .
Sm1 O10 H10B 110.7 . .
H10A O10 H10B 108.1 . .
H13B O13 H13A 109.5 . .
H13B O13 H12A 130.6 . .
H13A O13 H12A 96.1 . .
H13B O13 H12B 71.5 . .
H13A O13 H12B 80.8 . .
H12A O13 H12B 71.9 . .
H13A O12 H12A 68.8 . .
H13A O12 H12B 88.1 . .
H12A O12 H12B 109.7 . .

loop_
_geom_bond_atom_site_label_1
_geom_bond_atom_site_label_2
_geom_bond_distance
_geom_bond_site_symmetry_2
Sm1 O6 2.382(4) .
Sm1 O10 2.475(5) .
Sm1 O9 2.477(4) .
Sm1 O7 2.496(4) 1_655
Sm1 O3 2.503(4) 2_766
Sm1 O8 2.527(4) 2_756
Sm1 O8 2.554(4) .
Sm1 N1 2.564(5) .
Sm1 O4 2.572(4) 2_766
Sm1 C13 2.916(6) 2_766
O1 C12 1.317(8) .
O1 H1 0.9269 .
O2 C12 1.218(8) .
O3 C13 1.290(7) .
O3 Sm1 2.503(4) 2_766
O4 C13 1.251(7) .
O4 Sm1 2.572(4) 2_766
O6 C14 1.292(8) .
O7 C15 1.243(7) .
O7 Sm1 2.496(4) 1_455
O8 C15 1.290(7) .
O8 Sm1 2.527(4) 2_756
N1 C5 1.344(7) .
N1 C1 1.347(7) .
C1 C2 1.410(8) .
C1 C14 1.515(9) .
C2 C3 1.395(9) .
C2 C6 1.494(8) .
C3 C4 1.394(8) .
C3 H3 0.9300 .
C4 C5 1.382(8) .
C4 H4 0.9300 .
C5 C15 1.520(7) .
C6 C7 1.398(8) .
C6 C11 1.411(8) .
C7 C8 1.399(8) .
C7 C13 1.507(8) .
C8 C9 1.398(8) .
C8 H8 0.9300 .
C9 C10 1.397(9) .
C9 C12 1.515(8) .
C10 C11 1.379(8) .
C10 H10 0.9300 .
C11 H11 0.9300 .
C13 Sm1 2.916(6) 2_766
C14 O5B 1.253(14) .
C14 O5A 1.26(2) .
O11 H11A 0.8499 .
O11 H11B 0.8501 .
O9 H9A 0.9690 .
O9 H9B 0.9716 .
O10 H10A 0.8781 .
O10 H10B 0.8786 .
O13 H13B 0.8502 .
O13 H13A 0.8500 .
O13 H12A 0.8403 .
O13 H12B 1.3994 .
O12 H13A 1.2834 .
O12 H12A 0.8496 .
O12 H12B 0.8504 .
